data_1504419
loop_
_publ_author_name
'Huang, Rubin'
'Duchateau, Robbert'
'Koning, Cor E.'
'Chadwick, John C.'

_publ_section_title
;
 Zirconocene Immobilization and Activation on MgCl2-Based
 Supports:&#x00A0; Factors Affecting Ethylene Polymerization Activity
;
_journal_issue 3
_journal_name_full Macromolecules
_journal_page_first 579
_journal_paper_doi 10.1021/ma7024557
_journal_volume 41
_journal_year 2008
_chemical_formula_sum 'C14 H18 Cl2 Zr'
_chemical_formula_weight 348.40
_chemical_name_systematic
;

 ?

;
_space_group_IT_number 33
_symmetry_cell_setting orthorhombic
_symmetry_space_group_name_Hall 'P -2ac -2n'
_symmetry_space_group_name_H-M 'P n 21 a'
_atom_sites_solution_hydrogens geom
_atom_sites_solution_primary direct
_atom_sites_solution_secondary difmap
_audit_creation_method SHELXL-97
_cell_angle_alpha 90.00
_cell_angle_beta 90.00
_cell_angle_gamma 90.00
_cell_formula_units_Z 4
_cell_length_a 6.6716(9)
_cell_length_b 10.4461(15)
_cell_length_c 21.497(3)
_cell_measurement_reflns_used 755
_cell_measurement_temperature 203(2)
_cell_measurement_theta_max 24.77
_cell_measurement_theta_min 2.72
_cell_volume 1498.2(4)
_computing_cell_refinement 'Bruker SMART'
_computing_data_collection 'Bruker SMART'
_computing_data_reduction 'Bruker SAINT'
_computing_molecular_graphics 'Bruker SHELXTL'
_computing_publication_material 'Bruker SHELXTL'
_computing_structure_refinement 'SHELXL-97 (Sheldrick, 1997)'
_computing_structure_solution 'SHELXS-97 (Sheldrick, 1990)'
_diffrn_ambient_temperature 203(2)
_diffrn_measured_fraction_theta_full 0.980
_diffrn_measured_fraction_theta_max 0.980
_diffrn_measurement_device_type 'CCD area detector'
_diffrn_measurement_method 'phi and omega scans'
_diffrn_radiation_monochromator graphite
_diffrn_radiation_source 'fine-focus sealed tube'
_diffrn_radiation_type MoK\a
_diffrn_radiation_wavelength 0.71073
_diffrn_reflns_av_R_equivalents 0.0333
_diffrn_reflns_av_sigmaI/netI 0.0301
_diffrn_reflns_limit_h_max 7
_diffrn_reflns_limit_h_min -7
_diffrn_reflns_limit_k_max 12
_diffrn_reflns_limit_k_min -12
_diffrn_reflns_limit_l_max 25
_diffrn_reflns_limit_l_min -24
_diffrn_reflns_number 10383
_diffrn_reflns_theta_full 24.77
_diffrn_reflns_theta_max 24.77
_diffrn_reflns_theta_min 3.20
_exptl_absorpt_coefficient_mu 1.068
_exptl_absorpt_correction_T_max 0.8563
_exptl_absorpt_correction_T_min 0.6451
_exptl_absorpt_correction_type none
_exptl_crystal_colour colorless
_exptl_crystal_density_diffrn 1.545
_exptl_crystal_density_meas ?
_exptl_crystal_density_method 'not measured'
_exptl_crystal_description block
_exptl_crystal_F_000 704
_exptl_crystal_size_max 0.45
_exptl_crystal_size_mid 0.20
_exptl_crystal_size_min 0.15
_refine_diff_density_max 0.697
_refine_diff_density_min -0.714
_refine_diff_density_rms 0.115
_refine_ls_abs_structure_details 'Flack H D (1983), Acta Cryst. A39, 876-881'
_refine_ls_abs_structure_Flack 0.0(11)
_refine_ls_extinction_method none
_refine_ls_goodness_of_fit_ref 1.017
_refine_ls_hydrogen_treatment constr
_refine_ls_matrix_type full
_refine_ls_number_parameters 155
_refine_ls_number_reflns 2515
_refine_ls_number_restraints 114
_refine_ls_restrained_S_all 1.008
_refine_ls_R_factor_all 0.0648
_refine_ls_R_factor_gt 0.0573
_refine_ls_shift/su_max 0.001
_refine_ls_shift/su_mean 0.001
_refine_ls_structure_factor_coef Fsqd
_refine_ls_weighting_details 'calc w=1/[\s^2^(Fo^2^)+(0.0386P)^2^+15.5142P] where P=(Fo^2^+2Fc^2^)/3'
_refine_ls_weighting_scheme calc
_refine_ls_wR_factor_gt 0.1356
_refine_ls_wR_factor_ref 0.1404
_reflns_number_gt 2260
_reflns_number_total 2515
_reflns_threshold_expression >2sigma(I)
_cod_data_source_file ma7024557-file001.cif
_cod_data_source_block sg3409
_cod_depositor_comments
;
The following automatic conversions were performed:

'_symmetry_cell_setting' value 'Orthorhombic' changed to
'orthorhombic' according to
/home/saulius/struct/CIF-dictionaries/cif_core.dic dictionary named
'cif_core.dic' version 2.4.1 from 2010-06-29.

Automatic conversion script
Id: cif_fix_values 1715 2011-07-08 13:25:40Z adriana 

The following automatic conversions were performed:

'_exptl_crystal_density_meas' value 'n/a' was changed to '?' - the
value is perceived as not measured.

Automatic conversion script
Id: cif_fix_values 3008 2015-01-20 13:52:24Z robertas 
;
_cod_original_cell_volume 1498.1(4)
_cod_original_sg_symbol_H-M Pn2(1)a
_cod_database_code 1504419

loop_
_symmetry_equiv_pos_as_xyz
'x, y, z'
'-x, y+1/2, -z'
'x+1/2, y, -z+1/2'
'-x+1/2, y+1/2, z+1/2'

loop_
_atom_site_label
_atom_site_type_symbol
_atom_site_fract_x
_atom_site_fract_y
_atom_site_fract_z
_atom_site_U_iso_or_equiv
_atom_site_adp_type
_atom_site_occupancy
_atom_site_symmetry_multiplicity
_atom_site_calc_flag
_atom_site_refinement_flags
Zr1 Zr 0.18623(10) 0.16604(15) 0.61280(3) 0.0323(2) Uani 1 1 d .
Cl1 Cl -0.0601(3) 0.1534(4) 0.52859(11) 0.0570(8) Uani 1 1 d .
Cl2 Cl -0.0579(3) 0.1828(2) 0.69765(10) 0.0389(5) Uani 1 1 d .
C1 C 0.1512(19) -0.0717(13) 0.6271(6) 0.044(3) Uani 1 1 d U
C2 C 0.251(2) -0.0559(11) 0.5708(6) 0.041(2) Uani 1 1 d U
H2A H 0.2039 -0.0884 0.5301 0.049 Uiso 1 1 calc R
C3 C 0.431(2) 0.0072(15) 0.5810(10) 0.073(4) Uani 1 1 d U
H3A H 0.5360 0.0209 0.5491 0.088 Uiso 1 1 calc R
C4 C 0.455(2) 0.0257(15) 0.6412(11) 0.078(5) Uani 1 1 d U
H4A H 0.5817 0.0531 0.6613 0.093 Uiso 1 1 calc R
C5 C 0.297(2) -0.0268(13) 0.6713(7) 0.062(3) Uani 1 1 d U
H5A H 0.2875 -0.0375 0.7170 0.075 Uiso 1 1 calc R
C6 C -0.039(2) -0.1449(13) 0.6401(8) 0.086(4) Uani 1 1 d U
H6A H -0.1261 -0.1356 0.6036 0.103 Uiso 1 1 calc R
H6B H -0.1069 -0.1024 0.6749 0.103 Uiso 1 1 calc R
C7 C -0.027(2) -0.2884(15) 0.6555(8) 0.106(5) Uani 1 1 d U
H7A H 0.0369 -0.3337 0.6209 0.127 Uiso 1 1 calc R
H7B H 0.0565 -0.3004 0.6926 0.127 Uiso 1 1 calc R
C8 C -0.228(2) -0.344(2) 0.6669(7) 0.099(5) Uani 1 1 d U
H8A H -0.2115 -0.4361 0.6747 0.118 Uiso 1 1 calc R
H8B H -0.2821 -0.3061 0.7051 0.118 Uiso 1 1 calc R
C9 C -0.374(2) -0.329(3) 0.6187(10) 0.134(7) Uani 1 1 d U
H9A H -0.5013 -0.3645 0.6323 0.200 Uiso 1 1 calc R
H9B H -0.3297 -0.3734 0.5816 0.200 Uiso 1 1 calc R
H9C H -0.3909 -0.2387 0.6095 0.200 Uiso 1 1 calc R
C10 C 0.462(2) 0.3141(13) 0.5803(9) 0.069(4) Uani 1 1 d U
H10A H 0.5814 0.2891 0.5560 0.083 Uiso 1 1 calc R
C11 C 0.453(3) 0.3234(13) 0.6472(9) 0.065(4) Uani 1 1 d U
H11A H 0.5628 0.3097 0.6775 0.078 Uiso 1 1 calc R
C12 C 0.259(3) 0.3829(17) 0.6576(9) 0.075(4) Uani 1 1 d U
H12A H 0.2107 0.4133 0.6985 0.090 Uiso 1 1 calc R
C13 C 0.178(2) 0.4113(19) 0.6050(11) 0.083(5) Uani 1 1 d U
H13A H 0.0525 0.4610 0.6014 0.100 Uiso 1 1 calc R
C14 C 0.280(3) 0.3649(17) 0.5547(9) 0.083(5) Uani 1 1 d U
H14A H 0.2527 0.3838 0.5103 0.099 Uiso 1 1 calc R

loop_
_atom_site_aniso_label
_atom_site_aniso_U_11
_atom_site_aniso_U_22
_atom_site_aniso_U_33
_atom_site_aniso_U_23
_atom_site_aniso_U_13
_atom_site_aniso_U_12
Zr1 0.0211(3) 0.0417(4) 0.0340(4) 0.0002(5) -0.0004(3) 0.0012(6)
Cl1 0.0380(11) 0.090(2) 0.0433(12) -0.0089(19) -0.0124(9) -0.008(2)
Cl2 0.0331(10) 0.0381(12) 0.0456(11) -0.0025(13) 0.0088(8) -0.0002(13)
C1 0.026(5) 0.035(6) 0.070(7) -0.015(5) 0.007(5) 0.001(4)
C2 0.038(5) 0.031(5) 0.054(6) -0.017(5) -0.007(5) -0.003(5)
C3 0.034(7) 0.061(8) 0.124(11) -0.011(8) 0.015(7) -0.009(6)
C4 0.028(6) 0.064(9) 0.141(12) -0.034(8) -0.056(7) 0.014(5)
C5 0.083(9) 0.036(6) 0.068(7) -0.015(6) -0.034(6) 0.017(6)
C6 0.070(8) 0.070(7) 0.118(11) -0.039(7) 0.050(7) -0.036(7)
C7 0.096(9) 0.106(9) 0.115(11) -0.002(9) 0.028(8) -0.078(8)
C8 0.089(8) 0.093(10) 0.114(10) 0.012(10) 0.023(7) -0.064(10)
C9 0.076(8) 0.090(10) 0.234(19) 0.069(16) -0.016(10) 0.030(13)
C10 0.048(7) 0.053(7) 0.107(10) 0.011(7) 0.054(7) -0.017(6)
C11 0.057(7) 0.049(8) 0.089(9) 0.007(6) -0.013(7) -0.035(6)
C12 0.062(8) 0.074(11) 0.089(9) -0.037(8) 0.025(7) -0.034(7)
C13 0.039(8) 0.063(9) 0.148(13) 0.023(10) 0.007(8) -0.005(6)
C14 0.089(10) 0.083(11) 0.076(8) 0.033(7) -0.005(7) -0.041(8)

loop_
_atom_type_symbol
_atom_type_description
_atom_type_scat_dispersion_real
_atom_type_scat_dispersion_imag
_atom_type_scat_source
C C 0.0033 0.0016 'International Tables Vol C Tables 4.2.6.8 and 6.1.1.4'
H H 0.0000 0.0000 'International Tables Vol C Tables 4.2.6.8 and 6.1.1.4'
Cl Cl 0.1484 0.1585 'International Tables Vol C Tables 4.2.6.8 and 6.1.1.4'
Zr Zr -2.9673 0.5597 'International Tables Vol C Tables 4.2.6.8 and 6.1.1.4'

loop_
_geom_angle_atom_site_label_1
_geom_angle_atom_site_label_2
_geom_angle_atom_site_label_3
_geom_angle
C10 Zr1 C11 33.3(7)
C10 Zr1 Cl1 108.7(5)
C11 Zr1 Cl1 136.3(4)
C10 Zr1 Cl2 130.6(4)
C11 Zr1 Cl2 101.7(4)
Cl1 Zr1 Cl2 96.20(7)
C10 Zr1 C4 84.2(5)
C11 Zr1 C4 78.2(4)
Cl1 Zr1 C4 131.2(4)
Cl2 Zr1 C4 110.6(6)
C10 Zr1 C5 115.0(5)
C11 Zr1 C5 99.7(5)
Cl1 Zr1 C5 122.0(3)
Cl2 Zr1 C5 83.1(4)
C4 Zr1 C5 32.0(6)
C10 Zr1 C2 110.0(4)
C11 Zr1 C2 125.4(5)
Cl1 Zr1 C2 78.5(3)
Cl2 Zr1 C2 116.4(3)
C4 Zr1 C2 53.2(5)
C5 Zr1 C2 52.1(5)
C10 Zr1 C3 81.4(4)
C11 Zr1 C3 93.0(5)
Cl1 Zr1 C3 101.9(5)
Cl2 Zr1 C3 134.9(5)
C4 Zr1 C3 31.8(8)
C5 Zr1 C3 52.3(6)
C2 Zr1 C3 32.5(4)
C10 Zr1 C1 135.5(5)
C11 Zr1 C1 132.1(5)
Cl1 Zr1 C1 88.5(3)
Cl2 Zr1 C1 85.3(3)
C4 Zr1 C1 55.5(5)
C5 Zr1 C1 33.5(4)
C2 Zr1 C1 32.0(4)
C3 Zr1 C1 54.6(4)
C10 Zr1 C14 33.3(5)
C11 Zr1 C14 55.4(6)
Cl1 Zr1 C14 81.0(5)
Cl2 Zr1 C14 118.6(5)
C4 Zr1 C14 116.6(7)
C5 Zr1 C14 148.1(6)
C2 Zr1 C14 122.7(6)
C3 Zr1 C14 105.0(6)
C1 Zr1 C14 154.7(6)
C10 Zr1 C13 51.7(5)
C11 Zr1 C13 52.1(5)
Cl1 Zr1 C13 89.5(5)
Cl2 Zr1 C13 87.9(5)
C4 Zr1 C13 130.0(5)
C5 Zr1 C13 147.9(6)
C2 Zr1 C13 153.7(7)
C3 Zr1 C13 132.7(6)
C1 Zr1 C13 172.7(5)
C14 Zr1 C13 31.2(6)
C10 Zr1 C12 53.6(5)
C11 Zr1 C12 33.5(5)
Cl1 Zr1 C12 117.6(5)
Cl2 Zr1 C12 77.2(4)
C4 Zr1 C12 108.0(6)
C5 Zr1 C12 118.6(5)
C2 Zr1 C12 158.9(5)
C3 Zr1 C12 126.5(5)
C1 Zr1 C12 149.7(6)
C14 Zr1 C12 52.7(7)
C13 Zr1 C12 29.4(5)
C2 C1 C5 102.2(12)
C2 C1 C6 128.6(13)
C5 C1 C6 127.8(13)
C2 C1 Zr1 74.5(7)
C5 C1 Zr1 72.3(8)
C6 C1 Zr1 127.0(9)
C1 C2 C3 109.5(14)
C1 C2 Zr1 73.5(7)
C3 C2 Zr1 69.9(8)
C4 C3 C2 109.3(17)
C4 C3 Zr1 72.8(9)
C2 C3 Zr1 77.7(8)
C3 C4 C5 108.4(12)
C3 C4 Zr1 75.4(9)
C5 C4 Zr1 77.7(8)
C1 C5 C4 110.1(15)
C1 C5 Zr1 74.2(8)
C4 C5 Zr1 70.2(9)
C1 C6 C7 119.4(13)
C8 C7 C6 111.8(15)
C9 C8 C7 116.9(14)
C14 C10 C11 109.0(14)
C14 C10 Zr1 73.4(8)
C11 C10 Zr1 74.6(7)
C12 C11 C10 102.6(15)
C12 C11 Zr1 72.3(8)
C10 C11 Zr1 72.1(8)
C13 C12 C11 109.7(16)
C13 C12 Zr1 77.9(12)
C11 C12 Zr1 74.2(9)
C12 C13 C14 113.9(18)
C12 C13 Zr1 72.8(12)
C14 C13 Zr1 71.8(12)
C13 C14 C10 104.3(16)
C13 C14 Zr1 77.0(11)
C10 C14 Zr1 73.3(8)

loop_
_geom_bond_atom_site_label_1
_geom_bond_atom_site_label_2
_geom_bond_distance
Zr1 C10 2.502(12)
Zr1 C11 2.534(14)
Zr1 Cl1 2.449(2)
Zr1 Cl2 2.451(2)
Zr1 C4 2.396(13)
Zr1 C5 2.488(15)
Zr1 C2 2.525(11)
Zr1 C3 2.427(16)
Zr1 C1 2.513(14)
Zr1 C14 2.503(16)
Zr1 C13 2.57(2)
Zr1 C12 2.509(16)
C1 C2 1.390(17)
C1 C5 1.441(17)
C1 C6 1.508(17)
C2 C3 1.388(18)
C3 C4 1.32(3)
C4 C5 1.35(3)
C6 C7 1.54(2)
C7 C8 1.484(15)
C8 C9 1.432(19)
C10 C14 1.43(2)
C10 C11 1.44(3)
C11 C12 1.45(2)
C12 C13 1.29(2)
C13 C14 1.37(3)

loop_
_geom_torsion_atom_site_label_1
_geom_torsion_atom_site_label_2
_geom_torsion_atom_site_label_3
_geom_torsion_atom_site_label_4
_geom_torsion
C10 Zr1 C1 C2 -45.1(12)
C11 Zr1 C1 C2 -91.6(10)
Cl1 Zr1 C1 C2 70.5(7)
Cl2 Zr1 C1 C2 166.8(8)
C4 Zr1 C1 C2 -74.3(10)
C5 Zr1 C1 C2 -108.6(12)
C3 Zr1 C1 C2 -35.3(9)
C14 Zr1 C1 C2 5.3(18)
C13 Zr1 C1 C2 145(5)
C12 Zr1 C1 C2 -138.6(9)
C10 Zr1 C1 C5 63.5(11)
C11 Zr1 C1 C5 17.0(12)
Cl1 Zr1 C1 C5 179.1(8)
Cl2 Zr1 C1 C5 -84.6(8)
C4 Zr1 C1 C5 34.3(10)
C2 Zr1 C1 C5 108.6(12)
C3 Zr1 C1 C5 73.3(10)
C14 Zr1 C1 C5 113.9(13)
C13 Zr1 C1 C5 -106(5)
C12 Zr1 C1 C5 -30.0(14)
C10 Zr1 C1 C6 -172.1(13)
C11 Zr1 C1 C6 141.4(12)
Cl1 Zr1 C1 C6 -56.5(12)
Cl2 Zr1 C1 C6 39.8(12)
C4 Zr1 C1 C6 158.8(16)
C5 Zr1 C1 C6 124.4(16)
C2 Zr1 C1 C6 -127.0(16)
C3 Zr1 C1 C6 -162.3(15)
C14 Zr1 C1 C6 -121.7(16)
C13 Zr1 C1 C6 18(5)
C12 Zr1 C1 C6 94.4(16)
C5 C1 C2 C3 -6.6(15)
C6 C1 C2 C3 -173.8(15)
Zr1 C1 C2 C3 60.9(10)
C5 C1 C2 Zr1 -67.5(9)
C6 C1 C2 Zr1 125.3(15)
C10 Zr1 C2 C1 148.1(9)
C11 Zr1 C2 C1 114.5(9)
Cl1 Zr1 C2 C1 -106.0(8)
Cl2 Zr1 C2 C1 -14.7(8)
C4 Zr1 C2 C1 82.1(10)
C5 Zr1 C2 C1 41.5(8)
C3 Zr1 C2 C1 118.6(14)
C14 Zr1 C2 C1 -177.3(9)
C13 Zr1 C2 C1 -170.6(9)
C12 Zr1 C2 C1 112.3(18)
C10 Zr1 C2 C3 29.5(14)
C11 Zr1 C2 C3 -4.1(12)
Cl1 Zr1 C2 C3 135.4(11)
Cl2 Zr1 C2 C3 -133.4(11)
C4 Zr1 C2 C3 -36.6(13)
C5 Zr1 C2 C3 -77.2(12)
C1 Zr1 C2 C3 -118.6(14)
C14 Zr1 C2 C3 64.0(12)
C13 Zr1 C2 C3 70.8(16)
C12 Zr1 C2 C3 -6(2)
C1 C2 C3 C4 3.4(16)
Zr1 C2 C3 C4 66.6(10)
C1 C2 C3 Zr1 -63.2(10)
C10 Zr1 C3 C4 93.0(10)
C11 Zr1 C3 C4 61.7(12)
Cl1 Zr1 C3 C4 -159.6(10)
Cl2 Zr1 C3 C4 -48.1(12)
C5 Zr1 C3 C4 -38.2(10)
C2 Zr1 C3 C4 -114.9(16)
C1 Zr1 C3 C4 -80.1(12)
C14 Zr1 C3 C4 116.6(11)
C13 Zr1 C3 C4 99.8(14)
C12 Zr1 C3 C4 62.3(14)
C10 Zr1 C3 C2 -152.1(14)
C11 Zr1 C3 C2 176.6(10)
Cl1 Zr1 C3 C2 -44.7(11)
Cl2 Zr1 C3 C2 66.8(13)
C4 Zr1 C3 C2 114.9(16)
C5 Zr1 C3 C2 76.7(10)
C1 Zr1 C3 C2 34.8(8)
C14 Zr1 C3 C2 -128.5(10)
C13 Zr1 C3 C2 -145.3(10)
C12 Zr1 C3 C2 177.2(11)
C2 C3 C4 C5 1.7(16)
Zr1 C3 C4 C5 71.5(10)
C2 C3 C4 Zr1 -69.8(10)
C10 Zr1 C4 C3 -82.9(10)
C11 Zr1 C4 C3 -116.0(13)
Cl1 Zr1 C4 C3 26.9(14)
Cl2 Zr1 C4 C3 145.7(10)
C5 Zr1 C4 C3 112.9(12)
C2 Zr1 C4 C3 37.4(8)
C1 Zr1 C4 C3 77.0(9)
C14 Zr1 C4 C3 -74.9(11)
C13 Zr1 C4 C3 -109.0(11)
C12 Zr1 C4 C3 -131.6(10)
C10 Zr1 C4 C5 164.2(10)
C11 Zr1 C4 C5 131.0(13)
Cl1 Zr1 C4 C5 -86.0(12)
Cl2 Zr1 C4 C5 32.7(10)
C2 Zr1 C4 C5 -75.5(9)
C3 Zr1 C4 C5 -112.9(12)
C1 Zr1 C4 C5 -35.9(8)
C14 Zr1 C4 C5 172.1(10)
C13 Zr1 C4 C5 138.0(10)
C12 Zr1 C4 C5 115.5(8)
C2 C1 C5 C4 7.7(15)
C6 C1 C5 C4 175.0(14)
Zr1 C1 C5 C4 -61.4(10)
C2 C1 C5 Zr1 69.1(9)
C6 C1 C5 Zr1 -123.5(14)
C3 C4 C5 C1 -6.0(17)
Zr1 C4 C5 C1 63.9(10)
C3 C4 C5 Zr1 -69.9(10)
C10 Zr1 C5 C1 -136.2(8)
C11 Zr1 C5 C1 -167.3(9)
Cl1 Zr1 C5 C1 -1.1(10)
Cl2 Zr1 C5 C1 91.9(8)
C4 Zr1 C5 C1 -118.8(14)
C2 Zr1 C5 C1 -39.5(7)
C3 Zr1 C5 C1 -81.0(9)
C14 Zr1 C5 C1 -132.2(11)
C13 Zr1 C5 C1 166.7(9)
C12 Zr1 C5 C1 163.3(8)
C10 Zr1 C5 C4 -17.4(10)
C11 Zr1 C5 C4 -48.5(12)
Cl1 Zr1 C5 C4 117.7(9)
Cl2 Zr1 C5 C4 -149.3(10)
C2 Zr1 C5 C4 79.2(11)
C3 Zr1 C5 C4 37.8(10)
C1 Zr1 C5 C4 118.8(14)
C14 Zr1 C5 C4 -13.4(17)
C13 Zr1 C5 C4 -74.5(15)
C12 Zr1 C5 C4 -77.9(10)
C2 C1 C6 C7 88(2)
C5 C1 C6 C7 -76.4(19)
Zr1 C1 C6 C7 -172.4(11)
C1 C6 C7 C8 180.0(13)
C6 C7 C8 C9 56(2)
C11 Zr1 C10 C14 -115.8(13)
Cl1 Zr1 C10 C14 35.3(11)
Cl2 Zr1 C10 C14 -80.8(12)
C4 Zr1 C10 C14 166.9(11)
C5 Zr1 C10 C14 176.1(11)
C2 Zr1 C10 C14 119.6(10)
C3 Zr1 C10 C14 135.1(13)
C1 Zr1 C10 C14 143.1(10)
C13 Zr1 C10 C14 -38.5(10)
C12 Zr1 C10 C14 -75.7(12)
Cl1 Zr1 C10 C11 151.1(8)
Cl2 Zr1 C10 C11 34.9(11)
C4 Zr1 C10 C11 -77.3(10)
C5 Zr1 C10 C11 -68.1(9)
C2 Zr1 C10 C11 -124.7(9)
C3 Zr1 C10 C11 -109.2(11)
C1 Zr1 C10 C11 -101.1(10)
C14 Zr1 C10 C11 115.8(13)
C13 Zr1 C10 C11 77.2(10)
C12 Zr1 C10 C11 40.1(9)
C14 C10 C11 C12 -0.6(13)
Zr1 C10 C11 C12 -66.5(9)
C14 C10 C11 Zr1 65.9(10)
C10 Zr1 C11 C12 110.0(14)
Cl1 Zr1 C11 C12 68.5(13)
Cl2 Zr1 C11 C12 -43.6(11)
C4 Zr1 C11 C12 -152.5(14)
C5 Zr1 C11 C12 -128.5(10)
C2 Zr1 C11 C12 -178.5(11)
C3 Zr1 C11 C12 179.3(11)
C1 Zr1 C11 C12 -137.9(11)
C14 Zr1 C11 C12 73.1(12)
C13 Zr1 C11 C12 34.3(9)
Cl1 Zr1 C11 C10 -41.5(11)
Cl2 Zr1 C11 C10 -153.6(8)
C4 Zr1 C11 C10 97.5(11)
C5 Zr1 C11 C10 121.5(9)
C2 Zr1 C11 C10 71.4(10)
C3 Zr1 C11 C10 69.2(10)
C1 Zr1 C11 C10 112.0(9)
C14 Zr1 C11 C10 -36.9(9)
C13 Zr1 C11 C10 -75.7(10)
C12 Zr1 C11 C10 -110.0(14)
C10 C11 C12 C13 -4.1(18)
Zr1 C11 C12 C13 -70.5(14)
C10 C11 C12 Zr1 66.4(8)
C10 Zr1 C12 C13 75.0(12)
C11 Zr1 C12 C13 114.8(15)
Cl1 Zr1 C12 C13 -18.7(12)
Cl2 Zr1 C12 C13 -109.0(11)
C4 Zr1 C12 C13 143.2(12)
C5 Zr1 C12 C13 176.2(11)
C2 Zr1 C12 C13 118(2)
C3 Zr1 C12 C13 113.9(13)
C1 Zr1 C12 C13 -165.4(8)
C14 Zr1 C12 C13 33.0(11)
C10 Zr1 C12 C11 -39.8(11)
Cl1 Zr1 C12 C11 -133.5(10)
Cl2 Zr1 C12 C11 136.2(11)
C4 Zr1 C12 C11 28.4(14)
C5 Zr1 C12 C11 61.4(11)
C2 Zr1 C12 C11 3(2)
C3 Zr1 C12 C11 -0.9(14)
C1 Zr1 C12 C11 79.8(13)
C14 Zr1 C12 C11 -81.8(11)
C13 Zr1 C12 C11 -114.8(15)
C11 C12 C13 C14 8(2)
Zr1 C12 C13 C14 -60.3(16)
C11 C12 C13 Zr1 68.1(11)
C10 Zr1 C13 C12 -82.0(12)
C11 Zr1 C13 C12 -39.3(10)
Cl1 Zr1 C13 C12 163.5(11)
Cl2 Zr1 C13 C12 67.3(11)
C4 Zr1 C13 C12 -48.0(15)
C5 Zr1 C13 C12 -6.2(18)
C2 Zr1 C13 C12 -134.2(12)
C3 Zr1 C13 C12 -90.6(14)
C1 Zr1 C13 C12 89(5)
C14 Zr1 C13 C12 -123.2(17)
C10 Zr1 C13 C14 41.2(11)
C11 Zr1 C13 C14 83.9(13)
Cl1 Zr1 C13 C14 -73.2(12)
Cl2 Zr1 C13 C14 -169.5(12)
C4 Zr1 C13 C14 75.2(15)
C5 Zr1 C13 C14 117.0(13)
C2 Zr1 C13 C14 -11(2)
C3 Zr1 C13 C14 32.6(16)
C1 Zr1 C13 C14 -148(4)
C12 Zr1 C13 C14 123.2(17)
C12 C13 C14 C10 -8(2)
Zr1 C13 C14 C10 -68.7(10)
C12 C13 C14 Zr1 60.9(16)
C11 C10 C14 C13 4.7(16)
Zr1 C10 C14 C13 71.4(12)
C11 C10 C14 Zr1 -66.7(8)
C10 Zr1 C14 C13 -109.5(16)
C11 Zr1 C14 C13 -72.6(12)
Cl1 Zr1 C14 C13 104.2(12)
Cl2 Zr1 C14 C13 12.0(13)
C4 Zr1 C14 C13 -124.0(12)
C5 Zr1 C14 C13 -116.1(13)
C2 Zr1 C14 C13 174.2(11)
C3 Zr1 C14 C13 -155.8(12)
C1 Zr1 C14 C13 170.9(9)
C12 Zr1 C14 C13 -31.0(10)
C11 Zr1 C14 C10 36.9(10)
Cl1 Zr1 C14 C10 -146.3(11)
Cl2 Zr1 C14 C10 121.5(10)
C4 Zr1 C14 C10 -14.6(12)
C5 Zr1 C14 C10 -6.6(19)
C2 Zr1 C14 C10 -76.3(10)
C3 Zr1 C14 C10 -46.3(13)
C1 Zr1 C14 C10 -79.6(16)
C13 Zr1 C14 C10 109.5(16)
C12 Zr1 C14 C10 78.4(11)
